data_2018899
loop_
_publ_author_name
'Arce, Alejandro'
'De Sanctis, Ysaura'
'Galarza, Esperanza'
'Garland, Mar\'ia Teresa'
'Baggio, Ricardo'

_publ_section_title
;
 Two complexes derived from the reaction of <i>M</i>~3~(CO)~12~ clusters
 (<i>M</i> = Ru, Os) with the 9-(triphenylphosphonio)fluorenide ylide:
 tricarbonyl[9-(triphenylphosphonio)fluorenylidene]ruthenium and
 nonacarbonyl-\m~3~-fluorenylidene-\m~2~-hydrido-<i>triangulo</i>-triosmium(III)
;
_journal_coeditor_code DT3019
_journal_issue 4
_journal_name_full 'Acta Crystallographica Section C'
_journal_page_first 363
_journal_page_last 366
_journal_paper_doi 10.1107/S0108270113005489
_journal_volume 69
_journal_year 2013
_chemical_formula_iupac '[Ru (C31 H21 P) (C O)3]'
_chemical_formula_moiety 'C34 H21 O3 P Ru'
_chemical_formula_sum 'C34 H21 O3 P Ru'
_chemical_formula_weight 609.55
_chemical_name_systematic
;
Tricarbonyl[9-(triphenylphosphonio)fluorenylidene]ruthenium
;
_space_group_IT_number 14
_symmetry_cell_setting monoclinic
_symmetry_space_group_name_Hall '-P 2yn'
_symmetry_space_group_name_H-M 'P 1 21/n 1'
_atom_sites_solution_hydrogens geom
_atom_sites_solution_primary direct
_atom_sites_solution_secondary difmap
_audit_creation_method SHELXL97
_cell_angle_alpha 90.00
_cell_angle_beta 93.50(5)
_cell_angle_gamma 90.00
_cell_formula_units_Z 4
_cell_length_a 10.029(7)
_cell_length_b 15.242(5)
_cell_length_c 17.922(5)
_cell_measurement_reflns_used 25
_cell_measurement_temperature 295(2)
_cell_measurement_theta_max 12.5
_cell_measurement_theta_min 5
_cell_volume 2734(2)
_computing_cell_refinement 'P3/P4-PC (Siemens, 1991)'
_computing_data_collection 'P3/P4-PC (Siemens, 1991)'
_computing_data_reduction 'P3/P4-PC (Siemens, 1991)'
_computing_molecular_graphics 'SHELXTL-NT (Sheldrick, 2008)'
_computing_publication_material
;
SHELXTL-NT (Sheldrick, 2008) and PLATON (Spek, 2009)
;
_computing_structure_refinement 'SHELXL97 (Sheldrick, 2008)'
_computing_structure_solution 'SHELXS97 (Sheldrick, 2008)'
_diffrn_ambient_temperature 295(2)
_diffrn_measured_fraction_theta_full 1.000
_diffrn_measured_fraction_theta_max 1.000
_diffrn_measurement_device_type 'Siemens R3m'
_diffrn_measurement_method \w/2\q
_diffrn_radiation_monochromator graphite
_diffrn_radiation_source 'fine-focus sealed tube'
_diffrn_radiation_type MoK\a
_diffrn_radiation_wavelength 0.71073
_diffrn_reflns_av_R_equivalents 0.060
_diffrn_reflns_av_sigmaI/netI 0.1183
_diffrn_reflns_limit_h_max 11
_diffrn_reflns_limit_h_min -11
_diffrn_reflns_limit_k_max 18
_diffrn_reflns_limit_k_min -1
_diffrn_reflns_limit_l_max 21
_diffrn_reflns_limit_l_min -1
_diffrn_reflns_number 4957
_diffrn_reflns_theta_full 25.00
_diffrn_reflns_theta_max 25.00
_diffrn_reflns_theta_min 1.76
_diffrn_standards_decay_% 1
_diffrn_standards_interval_count 98
_diffrn_standards_number 2
_exptl_absorpt_coefficient_mu 0.666
_exptl_absorpt_correction_T_max 0.94
_exptl_absorpt_correction_T_min 0.90
_exptl_absorpt_correction_type psi-scan
_exptl_absorpt_process_details '(XEMP in SHELXTL-NT; Sheldrick, 2008)'
_exptl_crystal_colour colourless
_exptl_crystal_density_diffrn 1.481
_exptl_crystal_density_method 'not measured'
_exptl_crystal_description needle
_exptl_crystal_F_000 1232
_exptl_crystal_size_max 0.28
_exptl_crystal_size_mid 0.10
_exptl_crystal_size_min 0.08
_refine_diff_density_max 0.441
_refine_diff_density_min -0.460
_refine_ls_extinction_method none
_refine_ls_goodness_of_fit_ref 1.054
_refine_ls_hydrogen_treatment constr
_refine_ls_matrix_type full
_refine_ls_number_parameters 352
_refine_ls_number_reflns 4799
_refine_ls_number_restraints 124
_refine_ls_restrained_S_all 1.053
_refine_ls_R_factor_all 0.1144
_refine_ls_R_factor_gt 0.0647
_refine_ls_shift/su_max 0.000
_refine_ls_shift/su_mean 0.000
_refine_ls_structure_factor_coef Fsqd
_refine_ls_weighting_details 'calc w = 1/[\s^2^(Fo^2^))^2^+4.5949P] where P=(Fo^2^+2Fc^2^)/3'
_refine_ls_weighting_scheme calc
_refine_ls_wR_factor_gt 0.0709
_refine_ls_wR_factor_ref 0.0807
_reflns_number_gt 2864
_reflns_number_total 4799
_reflns_threshold_expression I>2\s(I)
_cod_data_source_file dt3019.cif
_cod_data_source_block I
_cod_original_cell_volume 2735(2)
_cod_original_sg_symbol_H-M 'P 21/n'
_cod_database_code 2018899
_cod_database_fobs_code 2018899

loop_
_symmetry_equiv_pos_as_xyz
'x, y, z'
'-x+1/2, y+1/2, -z+1/2'
'-x, -y, -z'
'x-1/2, -y-1/2, z-1/2'

loop_
_atom_site_type_symbol
_atom_site_label
_atom_site_fract_x
_atom_site_fract_y
_atom_site_fract_z
_atom_site_U_iso_or_equiv
_atom_site_adp_type
_atom_site_calc_flag
_atom_site_refinement_flags
_atom_site_occupancy
_atom_site_symmetry_multiplicity
Ru Ru1 0.16017(5) 0.51744(3) 0.16295(3) 0.03182(13) Uani d U 1 1
P P1 0.03200(18) 0.43142(11) 0.28827(9) 0.0347(4) Uani d U 1 1
C C1 0.2871(7) 0.6082(5) 0.1520(3) 0.0480(18) Uani d U 1 1
O O1 0.3668(5) 0.6595(3) 0.1462(3) 0.0682(15) Uani d U 1 1
C C2 0.0413(7) 0.5667(4) 0.0845(3) 0.0477(17) Uani d U 1 1
O O2 -0.0304(5) 0.6020(3) 0.0412(2) 0.0630(15) Uani d U 1 1
C C3 0.2557(7) 0.4350(5) 0.0998(3) 0.0437(17) Uani d U 1 1
O O3 0.3083(5) 0.3909(3) 0.0638(3) 0.0613(15) Uani d U 1 1
C C11 -0.0641(7) 0.3669(4) 0.3508(4) 0.0381(16) Uani d U 1 1
C C21 -0.1521(7) 0.3057(4) 0.3215(3) 0.0398(16) Uani d U 1 1
H H21 -0.1595 0.2968 0.2701 0.048 Uiso calc R 1 1
C C31 -0.2296(7) 0.2572(4) 0.3666(4) 0.058(2) Uani d U 1 1
H H31 -0.2869 0.2142 0.3464 0.070 Uiso calc R 1 1
C C41 -0.2207(7) 0.2735(4) 0.4433(4) 0.0546(19) Uani d U 1 1
H H41 -0.2761 0.2432 0.4742 0.066 Uiso calc R 1 1
C C51 -0.1319(7) 0.3332(5) 0.4738(4) 0.066(2) Uani d U 1 1
H H51 -0.1223 0.3412 0.5253 0.079 Uiso calc R 1 1
C C61 -0.0566(6) 0.3818(4) 0.4267(3) 0.0476(18) Uani d U 1 1
H H61 0.0001 0.4252 0.4466 0.057 Uiso calc R 1 1
C C4 0.0064(6) 0.4105(4) 0.1911(3) 0.0339(14) Uani d U 1 1
C C12 -0.1288(6) 0.4287(4) 0.1550(3) 0.0349(14) Uani d U 1 1
C C22 -0.2191(5) 0.4997(4) 0.1589(3) 0.0424(16) Uani d U 1 1
H H22 -0.2018 0.5447 0.1931 0.051 Uiso calc R 1 1
C C32 -0.3338(6) 0.5017(4) 0.1114(3) 0.0558(19) Uani d U 1 1
H H32 -0.3916 0.5493 0.1132 0.067 Uiso calc R 1 1
C C42 -0.3637(6) 0.4342(5) 0.0614(4) 0.055(2) Uani d U 1 1
H H42 -0.4418 0.4359 0.0306 0.066 Uiso calc R 1 1
C C52 -0.2777(6) 0.3653(4) 0.0578(3) 0.0381(15) Uani d U 1 1
H H52 -0.2975 0.3200 0.0241 0.046 Uiso calc R 1 1
C C62 -0.1637(5) 0.3614(4) 0.1024(3) 0.0311(14) Uani d U 1 1
C C13 0.0362(5) 0.3228(3) 0.1633(3) 0.0242(13) Uani d U 1 1
C C23 0.1451(6) 0.2648(3) 0.1809(3) 0.0311(15) Uani d U 1 1
H H23 0.2134 0.2822 0.2151 0.037 Uiso calc R 1 1
C C33 0.1506(8) 0.1825(4) 0.1475(3) 0.0531(19) Uani d U 1 1
H H33 0.2204 0.1442 0.1603 0.064 Uiso calc R 1 1
C C43 0.0504(7) 0.1588(4) 0.0950(3) 0.0525(19) Uani d U 1 1
H H43 0.0553 0.1041 0.0723 0.063 Uiso calc R 1 1
C C53 -0.0558(6) 0.2119(4) 0.0749(3) 0.0381(16) Uani d U 1 1
H H53 -0.1209 0.1944 0.0388 0.046 Uiso calc R 1 1
C C63 -0.0634(5) 0.2940(4) 0.1106(3) 0.0269(13) Uani d U 1 1
C C14 -0.0030(6) 0.5449(3) 0.2964(3) 0.0315(14) Uani d U 1 1
C C24 0.0612(5) 0.5927(3) 0.2403(3) 0.0243(12) Uani d U 1 1
C C34 0.0368(6) 0.6837(4) 0.2427(3) 0.0405(17) Uani d U 1 1
H H34 0.0745 0.7191 0.2073 0.049 Uiso calc R 1 1
C C44 -0.0414(6) 0.7241(4) 0.2955(3) 0.0406(16) Uani d U 1 1
H H44 -0.0549 0.7844 0.2946 0.049 Uiso calc R 1 1
C C54 -0.0980(7) 0.6724(4) 0.3488(3) 0.049(2) Uani d U 1 1
H H54 -0.1468 0.6988 0.3851 0.059 Uiso calc R 1 1
C C64 -0.0831(7) 0.5830(5) 0.3486(4) 0.0504(19) Uani d U 1 1
H H64 -0.1256 0.5484 0.3827 0.060 Uiso calc R 1 1
C C15 0.2087(6) 0.4214(4) 0.3090(3) 0.0305(14) Uani d U 1 1
C C25 0.2783(5) 0.4651(4) 0.2556(3) 0.0314(14) Uani d U 1 1
C C35 0.4162(6) 0.4629(4) 0.2661(3) 0.0398(16) Uani d U 1 1
H H35 0.4673 0.4894 0.2308 0.048 Uiso calc R 1 1
C C45 0.4795(7) 0.4228(4) 0.3267(4) 0.0504(18) Uani d U 1 1
H H45 0.5723 0.4238 0.3324 0.060 Uiso calc R 1 1
C C55 0.4081(7) 0.3812(4) 0.3791(3) 0.0488(19) Uani d U 1 1
H H55 0.4526 0.3537 0.4196 0.059 Uiso calc R 1 1
C C65 0.2699(7) 0.3801(4) 0.3718(3) 0.0439(17) Uani d U 1 1
H H65 0.2198 0.3530 0.4073 0.053 Uiso calc R 1 1

loop_
_atom_site_aniso_label
_atom_site_aniso_U_11
_atom_site_aniso_U_22
_atom_site_aniso_U_33
_atom_site_aniso_U_12
_atom_site_aniso_U_13
_atom_site_aniso_U_23
Ru1 0.0310(3) 0.0318(2) 0.0328(2) -0.0008(3) 0.00334(19) 0.0045(3)
P1 0.0393(11) 0.0309(10) 0.0343(10) -0.0036(8) 0.0050(8) 0.0004(8)
C1 0.055(5) 0.061(5) 0.029(4) -0.006(4) 0.009(3) 0.013(3)
O1 0.062(4) 0.049(3) 0.093(4) -0.022(3) 0.008(3) 0.003(3)
C2 0.053(5) 0.049(4) 0.041(4) 0.012(3) 0.003(3) 0.004(3)
O2 0.051(4) 0.073(4) 0.062(3) 0.006(3) -0.011(3) 0.015(3)
C3 0.045(4) 0.062(5) 0.025(3) -0.017(3) 0.009(3) -0.001(3)
O3 0.064(4) 0.052(3) 0.068(4) -0.012(3) 0.010(3) -0.025(3)
C11 0.048(4) 0.023(4) 0.044(4) 0.003(3) 0.013(3) -0.001(3)
C21 0.052(4) 0.039(4) 0.028(4) -0.001(3) -0.001(3) -0.005(3)
C31 0.073(6) 0.047(5) 0.057(4) -0.020(4) 0.028(4) 0.003(4)
C41 0.047(5) 0.057(5) 0.063(4) -0.003(4) 0.024(4) 0.017(4)
C51 0.068(6) 0.087(6) 0.043(4) -0.017(5) -0.002(4) 0.018(4)
C61 0.048(4) 0.056(5) 0.037(3) -0.020(4) -0.009(3) -0.005(3)
C4 0.030(3) 0.032(3) 0.038(3) -0.012(3) -0.010(3) -0.009(3)
C12 0.029(3) 0.040(4) 0.036(3) -0.007(3) -0.001(3) 0.012(3)
C22 0.036(4) 0.038(5) 0.053(4) -0.012(3) 0.001(3) 0.011(3)
C32 0.050(4) 0.043(5) 0.073(5) 0.009(4) -0.004(3) 0.024(3)
C42 0.025(4) 0.066(5) 0.072(5) -0.006(4) -0.014(4) 0.021(4)
C52 0.035(4) 0.050(4) 0.030(3) -0.023(3) 0.006(3) 0.019(3)
C62 0.021(3) 0.037(3) 0.035(3) -0.012(3) -0.005(3) 0.020(3)
C13 0.028(3) 0.030(3) 0.014(3) -0.001(2) -0.006(2) 0.009(2)
C23 0.024(3) 0.025(3) 0.044(4) -0.003(3) 0.002(3) 0.003(3)
C33 0.074(5) 0.035(4) 0.049(5) 0.012(4) -0.004(4) -0.001(3)
C43 0.070(5) 0.048(4) 0.040(4) 0.004(4) 0.006(4) -0.007(3)
C53 0.038(4) 0.053(4) 0.023(3) 0.000(3) 0.002(3) -0.021(3)
C63 0.019(3) 0.039(3) 0.023(3) -0.005(3) 0.001(2) 0.008(3)
C14 0.032(4) 0.025(3) 0.036(3) -0.001(3) -0.010(3) -0.005(2)
C24 0.017(3) 0.025(3) 0.031(3) -0.005(2) 0.000(2) 0.003(2)
C34 0.058(5) 0.029(3) 0.034(4) 0.014(3) -0.001(3) 0.008(3)
C44 0.041(4) 0.039(4) 0.042(4) 0.015(3) 0.002(3) -0.008(3)
C54 0.066(6) 0.055(4) 0.027(4) 0.003(4) 0.001(3) -0.019(3)
C64 0.044(5) 0.050(4) 0.058(5) 0.001(4) 0.008(4) 0.001(4)
C15 0.032(3) 0.032(4) 0.026(3) -0.008(3) -0.009(3) -0.004(3)
C25 0.028(3) 0.035(4) 0.032(3) 0.007(3) 0.010(2) -0.001(3)
C35 0.036(3) 0.024(4) 0.060(4) 0.004(3) 0.008(3) 0.009(3)
C45 0.032(4) 0.064(5) 0.053(4) -0.008(4) -0.012(3) -0.007(4)
C55 0.064(5) 0.060(5) 0.020(4) -0.005(4) -0.014(3) 0.001(3)
C65 0.052(4) 0.047(4) 0.034(4) -0.005(4) 0.010(3) -0.009(3)

loop_
_atom_type_symbol
_atom_type_description
_atom_type_scat_dispersion_real
_atom_type_scat_dispersion_imag
_atom_type_scat_source
C C 0.0033 0.0016 'International Tables Vol C Tables 4.2.6.8 and 6.1.1.4'
H H 0.0000 0.0000 'International Tables Vol C Tables 4.2.6.8 and 6.1.1.4'
O O 0.0106 0.0060 'International Tables Vol C Tables 4.2.6.8 and 6.1.1.4'
P P 0.1023 0.0942 'International Tables Vol C Tables 4.2.6.8 and 6.1.1.4'
Ru Ru -1.2594 0.8363 'International Tables Vol C Tables 4.2.6.8 and 6.1.1.4'

loop_
_geom_angle_atom_site_label_1
_geom_angle_atom_site_label_2
_geom_angle_atom_site_label_3
_geom_angle
C1 Ru1 C2 91.7(3)
C1 Ru1 C3 93.0(3)
C2 Ru1 C3 97.4(3)
C1 Ru1 C24 91.0(2)
C2 Ru1 C24 88.4(2)
C3 Ru1 C24 172.8(2)
C1 Ru1 C25 90.5(2)
C2 Ru1 C25 175.2(2)
C3 Ru1 C25 86.7(2)
C24 Ru1 C25 87.3(2)
C1 Ru1 C4 173.3(2)
C2 Ru1 C4 92.4(3)
C3 Ru1 C4 91.7(2)
C24 Ru1 C4 83.9(2)
C25 Ru1 C4 85.0(2)
C14 P1 C4 103.8(3)
C14 P1 C15 105.3(3)
C4 P1 C15 105.7(3)
C14 P1 C11 111.3(3)
C4 P1 C11 117.4(3)
C15 P1 C11 112.4(3)
O1 C1 Ru1 177.0(7)
O2 C2 Ru1 174.6(6)
O3 C3 Ru1 178.4(6)
C21 C11 C61 119.2(6)
C21 C11 P1 119.2(5)
C61 C11 P1 121.5(5)
C11 C21 C31 121.2(6)
C11 C21 H21 119.4
C31 C21 H21 119.4
C21 C31 C41 118.7(7)
C21 C31 H31 120.7
C41 C31 H31 120.7
C51 C41 C31 120.9(6)
C51 C41 H41 119.5
C31 C41 H41 119.5
C41 C51 C61 118.8(7)
C41 C51 H51 120.6
C61 C51 H51 120.6
C11 C61 C51 121.1(6)
C11 C61 H61 119.4
C51 C61 H61 119.4
C13 C4 C12 102.8(5)
C13 C4 P1 118.6(4)
C12 C4 P1 117.7(4)
C13 C4 Ru1 114.5(4)
C12 C4 Ru1 112.0(4)
P1 C4 Ru1 91.6(2)
C22 C12 C62 116.8(5)
C22 C12 C4 133.5(6)
C62 C12 C4 109.5(5)
C32 C22 C12 119.7(6)
C32 C22 H22 120.2
C12 C22 H22 120.2
C42 C32 C22 121.2(6)
C42 C32 H32 119.4
C22 C32 H32 119.4
C52 C42 C32 119.4(6)
C52 C42 H42 120.3
C32 C42 H42 120.3
C62 C52 C42 121.2(6)
C62 C52 H52 119.4
C42 C52 H52 119.4
C52 C62 C12 121.7(6)
C52 C62 C63 130.5(6)
C12 C62 C63 107.7(5)
C63 C13 C23 117.4(5)
C63 C13 C4 111.3(5)
C23 C13 C4 131.3(5)
C33 C23 C13 120.9(6)
C33 C23 H23 119.5
C13 C23 H23 119.5
C43 C33 C23 118.8(7)
C43 C33 H33 120.6
C23 C33 H33 120.6
C53 C43 C33 123.1(6)
C53 C43 H43 118.5
C33 C43 H43 118.5
C43 C53 C63 118.0(6)
C43 C53 H53 121.0
C63 C53 H53 121.0
C13 C63 C53 121.8(5)
C13 C63 C62 108.1(5)
C53 C63 C62 130.1(5)
C64 C14 C24 124.2(5)
C64 C14 P1 125.9(5)
C24 C14 P1 109.9(4)
C34 C24 C14 113.2(5)
C34 C24 Ru1 130.5(4)
C14 C24 Ru1 116.0(4)
C44 C34 C24 123.8(6)
C44 C34 H34 118.1
C24 C34 H34 118.1
C54 C44 C34 118.9(6)
C54 C44 H44 120.5
C34 C44 H44 120.5
C64 C54 C44 121.0(6)
C64 C54 H54 119.5
C44 C54 H54 119.5
C54 C64 C14 118.8(6)
C54 C64 H64 120.6
C14 C64 H64 120.6
C25 C15 C65 123.8(6)
C25 C15 P1 110.3(4)
C65 C15 P1 125.8(5)
C35 C25 C15 115.7(5)
C35 C25 Ru1 128.1(4)
C15 C25 Ru1 115.9(4)
C45 C35 C25 122.0(6)
C45 C35 H35 119.0
C25 C35 H35 119.0
C35 C45 C55 120.9(6)
C35 C45 H45 119.5
C55 C45 H45 119.5
C45 C55 C65 120.2(6)
C45 C55 H55 119.9
C65 C55 H55 119.9
C55 C65 C15 117.2(6)
C55 C65 H65 121.4
C15 C65 H65 121.4

loop_
_geom_bond_atom_site_label_1
_geom_bond_atom_site_label_2
_geom_bond_distance
_geom_bond_publ_flag
Ru1 C1 1.898(7) y
Ru1 C2 1.938(7) y
Ru1 C3 1.977(7) y
Ru1 C24 2.095(5) y
Ru1 C25 2.134(5) y
Ru1 C4 2.320(6) y
P1 C14 1.772(5) ?
P1 C4 1.774(6) ?
P1 C15 1.795(6) ?
P1 C11 1.812(6) ?
C1 O1 1.128(7) ?
C2 O2 1.158(7) ?
C3 O3 1.091(7) ?
C11 C21 1.367(8) ?
C11 C61 1.376(7) ?
C21 C31 1.371(8) ?
C21 H21 0.9300 ?
C31 C41 1.396(8) ?
C31 H31 0.9300 ?
C41 C51 1.364(9) ?
C41 H41 0.9300 ?
C51 C61 1.381(8) ?
C51 H51 0.9300 ?
C61 H61 0.9300 ?
C4 C13 1.463(7) ?
C4 C12 1.492(8) ?
C12 C22 1.415(8) ?
C12 C62 1.422(7) ?
C22 C32 1.390(7) ?
C22 H22 0.9300 ?
C32 C42 1.384(8) ?
C32 H32 0.9300 ?
C42 C52 1.364(8) ?
C42 H42 0.9300 ?
C52 C62 1.355(7) ?
C52 H52 0.9300 ?
C62 C63 1.439(7) ?
C13 C63 1.402(7) ?
C13 C23 1.426(7) ?
C23 C33 1.393(7) ?
C23 H23 0.9300 ?
C33 C43 1.382(8) ?
C33 H33 0.9300 ?
C43 C53 1.369(8) ?
C43 H43 0.9300 ?
C53 C63 1.409(7) ?
C53 H53 0.9300 ?
C14 C64 1.397(8) ?
C14 C24 1.427(7) ?
C24 C34 1.410(7) ?
C34 C44 1.406(7) ?
C34 H34 0.9300 ?
C44 C54 1.386(8) ?
C44 H44 0.9300 ?
C54 C64 1.371(8) ?
C54 H54 0.9300 ?
C64 H64 0.9300 ?
C15 C25 1.390(7) ?
C15 C65 1.398(7) ?
C25 C35 1.385(7) ?
C35 C45 1.368(8) ?
C35 H35 0.9300 ?
C45 C55 1.371(8) ?
C45 H45 0.9300 ?
C55 C65 1.384(9) ?
C55 H55 0.9300 ?
C65 H65 0.9300 ?

loop_
_geom_hbond_atom_site_label_D
_geom_hbond_atom_site_label_H
_geom_hbond_atom_site_label_A
_geom_hbond_distance_DH
_geom_hbond_distance_HA
_geom_hbond_distance_DA
_geom_hbond_angle_DHA
C21 H21 Cg1 0.93 2.71 3.470(10) 140
C22 H22 Cg2 0.93 2.83 3.665(9) 149
